data_9004971
loop_
_publ_author_name
'Orlandi, P.'
'Pasero, M.'

_publ_section_title
;Allanite-(La) from Buca della Vena mine, Apuan Alps, Italy, an epidote-group
 mineral Locality: Buca della Vena mine, near Stazzema, Apuan Alps, Tuscany,
 Italy
;
_journal_name_full 'The Canadian Mineralogist'
_journal_page_first 63
_journal_page_last 68
_journal_paper_doi 10.2113/gscanmin.44.1.63
_journal_volume 44
_journal_year 2006
_chemical_compound_source 'Buca della Vena mine, near Stazzema, Apuan Alps, Tuscany, Italy'
_chemical_formula_sum
;Al1.871 Ca1.311 Ce0.196 Fe1.009 H La0.274 Mg0.12 Nd0.111 O13 Pr0.101 Si3
 Th0.006 Y0.001
;
_chemical_name_mineral Allanite-(La)
_space_group_IT_number 11
_symmetry_space_group_name_Hall '-P 2yb'
_symmetry_space_group_name_H-M 'P 1 21/m 1'
_cell_angle_alpha 90
_cell_angle_beta 114.87
_cell_angle_gamma 90
_cell_formula_units_Z 2
_cell_length_a 8.914
_cell_length_b 5.726
_cell_length_c 10.132
_cell_volume 469.195
_database_code_amcsd 0006069
_exptl_crystal_density_diffrn 3.913
_cod_original_formula_sum
;Ca1.311 La.274 Ce.196 Nd.111 Pr.101 Th.006 Y.001 Al1.871 Fe1.009 Mg.12 Si3
 O13 H
;
_cod_database_code 9004971

loop_
_space_group_symop_operation_xyz
x,y,z
x,1/2-y,z
-x,1/2+y,-z
-x,-y,-z

loop_
_atom_site_aniso_label
_atom_site_aniso_U_11
_atom_site_aniso_U_22
_atom_site_aniso_U_33
_atom_site_aniso_U_12
_atom_site_aniso_U_13
_atom_site_aniso_U_23
CaA1 0.01610 0.00980 0.01490 0.00000 0.00830 0.00000
CaA2 0.00910 0.01250 0.01240 0.00000 0.00294 0.00000
LaA2 0.00910 0.01250 0.01240 0.00000 0.00294 0.00000
CeA2 0.00910 0.01250 0.01240 0.00000 0.00294 0.00000
NdA2 0.00910 0.01250 0.01240 0.00000 0.00294 0.00000
PrA2 0.00910 0.01250 0.01240 0.00000 0.00294 0.00000
ThA2 0.00910 0.01250 0.01240 0.00000 0.00294 0.00000
YA2 0.00910 0.01250 0.01240 0.00000 0.00294 0.00000
AlM1 0.00700 0.00560 0.01130 -0.00010 0.00300 -0.00050
Fe3+M1 0.00700 0.00560 0.01130 -0.00010 0.00300 -0.00050
AlM2 0.00670 0.00550 0.01280 0.00050 0.00330 -0.00030
Fe2+M3 0.00760 0.00920 0.01290 0.00000 0.00170 0.00000
Fe3+M3 0.00760 0.00920 0.01290 0.00000 0.00170 0.00000
MgM3 0.00760 0.00920 0.01290 0.00000 0.00170 0.00000
Si1 0.00770 0.00710 0.01130 0.00000 0.00290 0.00000
Si2 0.00750 0.00760 0.01150 0.00000 0.00360 0.00000
Si3 0.00710 0.00780 0.01080 0.00000 0.00360 0.00000
O1 0.01090 0.00800 0.02250 0.00140 0.00790 0.00340
O2 0.01210 0.01350 0.01710 -0.00510 0.00670 -0.00290
O3 0.00830 0.00790 0.01550 0.00050 0.00060 -0.00180
O4 0.00900 0.00800 0.01400 0.00000 0.00340 0.00000
O5 0.01100 0.01000 0.01300 0.00000 0.00420 0.00000
O6 0.01000 0.00700 0.01600 0.00000 0.00770 0.00000
O7 0.00900 0.01500 0.01400 0.00000 0.00220 0.00000
O8 0.01200 0.02500 0.02200 0.00000 0.01100 0.00000
O9 0.01700 0.02300 0.01400 0.00000 0.00600 0.00000
O10 0.01000 0.00900 0.01400 0.00000 0.00530 0.00000

loop_
_atom_site_label
_atom_site_fract_x
_atom_site_fract_y
_atom_site_fract_z
_atom_site_occupancy
_atom_site_U_iso_or_equiv
_atom_site_type_symbol
_atom_site_attached_hydrogens
CaA1 0.75900 0.75000 0.15183 1.00000 0.01300 Ca 0
CaA2 0.59437 0.75000 0.42901 0.31100 0.01187 Ca 0
LaA2 0.59437 0.75000 0.42901 0.27400 0.01187 La 0
CeA2 0.59437 0.75000 0.42901 0.19600 0.01187 Ce 0
NdA2 0.59437 0.75000 0.42901 0.11100 0.01187 Nd 0
PrA2 0.59437 0.75000 0.42901 0.10100 0.01187 Pr 0
ThA2 0.59437 0.75000 0.42901 0.00600 0.01187 Th 0
YA2 0.59437 0.75000 0.42901 0.00100 0.01187 Y 0
AlM1 0.00000 0.00000 0.00000 0.87100 0.00830 Al 0
Fe3+M1 0.00000 0.00000 0.00000 0.12900 0.00830 Fe 0
AlM2 0.00000 0.00000 0.50000 1.00000 0.00860 Al 0
Fe2+M3 0.29816 0.25000 0.21552 0.62100 0.01080 Fe 0
Fe3+M3 0.29816 0.25000 0.21552 0.25900 0.01080 Fe 0
MgM3 0.29816 0.25000 0.21552 0.12000 0.01080 Mg 0
Si1 0.33740 0.75000 0.03940 1.00000 0.00910 Si 0
Si2 0.68520 0.25000 0.27930 1.00000 0.00900 Si 0
Si3 0.18570 0.75000 0.32170 1.00000 0.00860 Si 0
O1 0.23260 0.98990 0.03020 1.00000 0.01350 O 0
O2 0.30940 0.97360 0.36340 1.00000 0.01400 O 0
O3 0.79480 0.01390 0.34030 1.00000 0.01210 O 0
O4 0.05500 0.25000 0.12940 1.00000 0.01070 O 0
O5 0.04710 0.75000 0.14950 1.00000 0.01150 O 0
O6 0.06510 0.75000 0.40830 1.00000 0.01060 O 0
O7 0.51040 0.75000 0.17920 1.00000 0.01380 O 0
O8 0.53640 0.25000 0.32690 1.00000 0.01830 O 0
O9 0.61650 0.25000 0.10170 1.00000 0.01800 O 0
O10 0.08300 0.25000 0.42690 1.00000 0.01060 O 0
H10 0.06000 0.25000 0.35000 1.00000 0.06000 H 0

loop_
_cod_changelog_entry_id
_cod_changelog_entry_author
_cod_changelog_entry_date
_cod_changelog_entry_text
1
;cod-tools version 3.8.0
Id: cif_guess_AMCSD_atom_types 9581 2023-05-17 12:35:41Z saulius
;
2023-05-23T09:20:02+03:00
;Derived atom types and hydrogen counts
from atom names that follow the AMCSD naming convention
(Wat == water, O-H == hydroxyl).
;

loop_
_cod_related_entry_id
_cod_related_entry_database
_cod_related_entry_code
1 AMCSD 0006069
